data_7056557
loop_
_publ_author_name
'Budniak, Adam K.'
'Masny, Micha\/l'
'Prezelj, Kristina'
'Grzeszkiewicz, Miko\/laj'
'Gawraczy\'nski, Jakub'
'Dobrzycki, \/Lukasz'
'Cyra\'nski, Micha\/l K.'
'Ko\'zmi\'nski, Wiktor'
'Mazej, Zoran'
'Fija\/lkowski, Karol J.'
'Grochala, Wojciech'
'Leszczy\'nski, Piotr J.'

_publ_section_title
;
 Reconnaissance of reactivity of an Ag(ii)SO4 one-electron oxidizer
 towards naphthalene derivatives
;
_journal_name_full 'New J. Chem.'
_journal_paper_doi 10.1039/C7NJ02299A
_journal_year 2017
_chemical_formula_sum 'C20 H12 Br0.29 F1.71'
_chemical_formula_weight 307.96
_space_group_crystal_system monoclinic
_space_group_IT_number 15
_space_group_name_Hall '-C 2yc'
_space_group_name_H-M_alt 'C 1 2/c 1'
_symmetry_space_group_name_Hall '-C 2yc'
_symmetry_space_group_name_H-M 'C 1 2/c 1'
_atom_sites_solution_hydrogens geom
_audit_update_record
;
2017-07-27 deposited with the CCDC.
2017-08-15 downloaded from the CCDC.
;
_cell_angle_alpha 90
_cell_angle_beta 115.080(2)
_cell_angle_gamma 90
_cell_formula_units_Z 4
_cell_length_a 12.6657(10)
_cell_length_b 10.6594(9)
_cell_length_c 11.1921(9)
_cell_measurement_reflns_used 5389
_cell_measurement_temperature 100.(2)
_cell_measurement_theta_max 26.4031
_cell_measurement_theta_min 2.6085
_cell_volume 1368.57(19)
_computing_cell_refinement 'SAINT V8.34A (Bruker AXS Inc., 2013)'
_computing_data_collection 'APEX2 V2014 (Bruker AXS Inc., 2014)'
_computing_data_reduction 'SAINT V8.34A (Bruker AXS Inc., 2013)'
_computing_publication_material 'APEX2 V2014 (Bruker AXS Inc., 2014)'
_computing_structure_refinement 'SHELXL-2014/7 (Sheldrick, 2014)'
_computing_structure_solution 'SHELXS-2014 (Sheldrick, 2014)'
_diffrn_ambient_temperature 100.(2)
_diffrn_detector_area_resol_mean 10.4167
_diffrn_measured_fraction_theta_full 0.998
_diffrn_measured_fraction_theta_max 0.998
_diffrn_measurement_device_type 'Bruker D8 VENTURE'
_diffrn_measurement_method 'omega scans'
_diffrn_radiation_monochromator TRIUMPH
_diffrn_radiation_type MoK\a
_diffrn_radiation_wavelength 0.71073
_diffrn_reflns_av_R_equivalents 0.0345
_diffrn_reflns_av_unetI/netI 0.0248
_diffrn_reflns_limit_h_max 15
_diffrn_reflns_limit_h_min -15
_diffrn_reflns_limit_k_max 13
_diffrn_reflns_limit_k_min -13
_diffrn_reflns_limit_l_max 13
_diffrn_reflns_limit_l_min -13
_diffrn_reflns_number 10163
_diffrn_reflns_theta_full 26.43
_diffrn_reflns_theta_max 26.43
_diffrn_reflns_theta_min 2.61
_diffrn_source 'fine focus sealed tube'
_exptl_absorpt_coefficient_mu 0.943
_exptl_absorpt_correction_T_max 0.91
_exptl_absorpt_correction_T_min 0.83
_exptl_absorpt_correction_type multi-scan
_exptl_absorpt_process_details 'SADABS V2014/5 (Bruker AXS Inc.)'
_exptl_crystal_colour colourless
_exptl_crystal_density_diffrn 1.495
_exptl_crystal_density_method 'not measured'
_exptl_crystal_description prism
_exptl_crystal_F_000 630
_exptl_crystal_size_max 0.423
_exptl_crystal_size_mid 0.278
_exptl_crystal_size_min 0.106
_refine_diff_density_max 0.196
_refine_diff_density_min -0.178
_refine_ls_extinction_method none
_refine_ls_goodness_of_fit_ref 1.243
_refine_ls_hydrogen_treatment constr
_refine_ls_matrix_type full
_refine_ls_number_parameters 110
_refine_ls_number_reflns 1408
_refine_ls_number_restraints 0
_refine_ls_restrained_S_all 1.243
_refine_ls_R_factor_all 0.0529
_refine_ls_R_factor_gt 0.0473
_refine_ls_shift/su_max 0.000
_refine_ls_shift/su_mean 0.000
_refine_ls_structure_factor_coef Fsqd
_refine_ls_weighting_details 'w=1/[\s^2^(Fo^2^)+(0.0082P)^2^+2.3910P] where P=(Fo^2^+2Fc^2^)/3'
_refine_ls_weighting_scheme calc
_refine_ls_wR_factor_gt 0.0981
_refine_ls_wR_factor_ref 0.0997
_reflns_number_gt 1259
_reflns_number_total 1408
_reflns_threshold_expression 'I > 2\s(I)'
_cod_data_source_file c7nj02299a2.cif
_cod_data_source_block 10-2_in_C2c
_cod_database_code 7056557

loop_
_space_group_symop_operation_xyz
'x, y, z'
'-x, y, -z+1/2'
'x+1/2, y+1/2, z'
'-x+1/2, y+1/2, -z+1/2'
'-x, -y, -z'
'x, -y, z-1/2'
'-x+1/2, -y+1/2, -z'
'x+1/2, -y+1/2, z-1/2'

loop_
_atom_site_label
_atom_site_type_symbol
_atom_site_fract_x
_atom_site_fract_y
_atom_site_fract_z
_atom_site_U_iso_or_equiv
_atom_site_adp_type
_atom_site_occupancy
_atom_site_site_symmetry_order
_atom_site_calc_flag
_atom_site_refinement_flags_posn
_atom_site_refinement_flags_adp
_atom_site_refinement_flags_occupancy
Br1 Br 0.0488(4) 0.2830(4) 0.6183(4) 0.0281(7) Uani 0.145(2) 1 d . . P
F1 F 0.0731(3) 0.2926(4) 0.5966(4) 0.0344(9) Uani 0.855(2) 1 d . . P
C1 C 0.43544(18) 0.30083(18) 0.72572(18) 0.0261(5) Uani 1 1 d . . .
C2 C 0.3815(2) 0.20507(19) 0.76166(19) 0.0291(5) Uani 1 1 d . . .
H2 H 0.4280 0.1400 0.8170 0.035 Uiso 1 1 calc R U .
C3 C 0.2601(2) 0.2007(2) 0.7191(2) 0.0316(5) Uani 1 1 d . . .
H3 H 0.2248 0.1342 0.7456 0.038 Uiso 1 1 calc R U .
C4 C 0.19446(19) 0.2932(2) 0.6398(2) 0.0295(5) Uani 1 1 d . . .
C4A C 0.24145(19) 0.39318(18) 0.59485(19) 0.0256(5) Uani 1 1 d . . .
C5 C 0.1707(2) 0.4862(2) 0.5073(2) 0.0300(5) Uani 1 1 d . . .
H5 H 0.0887 0.4843 0.4791 0.036 Uiso 1 1 calc R U .
C6 C 0.2198(2) 0.5788(2) 0.4632(2) 0.0312(5) Uani 1 1 d . . .
H6 H 0.1718 0.6409 0.4043 0.037 Uiso 1 1 calc R U .
C7 C 0.3408(2) 0.58247(19) 0.5046(2) 0.0311(5) Uani 1 1 d . . .
H7 H 0.3742 0.6469 0.4729 0.037 Uiso 1 1 calc R U .
C8 C 0.41151(19) 0.49441(19) 0.59015(19) 0.0272(5) Uani 1 1 d . . .
H8 H 0.4934 0.4988 0.6175 0.033 Uiso 1 1 calc R U .
C8A C 0.36421(19) 0.39652(18) 0.63863(18) 0.0252(5) Uani 1 1 d . . .

loop_
_atom_site_aniso_label
_atom_site_aniso_U_11
_atom_site_aniso_U_22
_atom_site_aniso_U_33
_atom_site_aniso_U_23
_atom_site_aniso_U_13
_atom_site_aniso_U_12
Br1 0.0332(16) 0.0281(10) 0.0193(11) 0.0016(8) 0.0078(9) -0.0044(10)
F1 0.0351(17) 0.0342(13) 0.0311(16) -0.0007(10) 0.0115(9) -0.0063(10)
C1 0.0431(12) 0.0208(9) 0.0168(9) -0.0027(8) 0.0150(9) -0.0010(9)
C2 0.0485(13) 0.0210(10) 0.0191(10) -0.0007(8) 0.0155(9) -0.0027(9)
C3 0.0510(14) 0.0241(10) 0.0242(10) -0.0031(8) 0.0203(10) -0.0085(10)
C4 0.0406(13) 0.0280(10) 0.0235(10) -0.0068(8) 0.0172(9) -0.0060(9)
C4A 0.0401(12) 0.0214(10) 0.0196(9) -0.0055(8) 0.0167(9) -0.0025(9)
C5 0.0419(13) 0.0262(11) 0.0236(10) -0.0057(8) 0.0156(9) 0.0015(9)
C6 0.0478(14) 0.0246(10) 0.0239(10) 0.0014(8) 0.0177(10) 0.0072(10)
C7 0.0498(14) 0.0219(10) 0.0296(11) 0.0035(8) 0.0246(10) 0.0033(9)
C8 0.0404(12) 0.0231(10) 0.0241(10) 0.0004(8) 0.0194(9) -0.0001(9)
C8A 0.0423(13) 0.0194(9) 0.0182(9) -0.0032(7) 0.0170(9) -0.0010(8)

loop_
_atom_type_symbol
_atom_type_description
_atom_type_scat_dispersion_real
_atom_type_scat_dispersion_imag
_atom_type_scat_source
C C 0.0033 0.0016 'International Tables Vol C Tables 4.2.6.8 and 6.1.1.4'
H H 0.0000 0.0000 'International Tables Vol C Tables 4.2.6.8 and 6.1.1.4'
F F 0.0171 0.0103 'International Tables Vol C Tables 4.2.6.8 and 6.1.1.4'
Br Br -0.2901 2.4595 'International Tables Vol C Tables 4.2.6.8 and 6.1.1.4'

loop_
_geom_angle_atom_site_label_1
_geom_angle_atom_site_label_2
_geom_angle_atom_site_label_3
_geom_angle
_geom_angle_site_symmetry_3
C2 C1 C8A 118.5(2) .
C2 C1 C1 119.79(16) 2_656
C8A C1 C1 121.67(15) 2_656
C1 C2 C3 122.1(2) .
C1 C2 H2 118.9 .
C3 C2 H2 118.9 .
C4 C3 C2 118.6(2) .
C4 C3 H3 120.7 .
C2 C3 H3 120.7 .
C3 C4 F1 120.2(2) .
C3 C4 C4A 123.3(2) .
F1 C4 C4A 116.5(2) .
C3 C4 Br1 111.2(2) .
F1 C4 Br1 11.5(2) .
C4A C4 Br1 125.0(2) .
C4 C4A C5 122.5(2) .
C4 C4A C8A 117.46(19) .
C5 C4A C8A 120.06(19) .
C6 C5 C4A 120.4(2) .
C6 C5 H5 119.8 .
C4A C5 H5 119.8 .
C5 C6 C7 120.1(2) .
C5 C6 H6 119.9 .
C7 C6 H6 119.9 .
C8 C7 C6 120.8(2) .
C8 C7 H7 119.6 .
C6 C7 H7 119.6 .
C7 C8 C8A 121.0(2) .
C7 C8 H8 119.5 .
C8A C8 H8 119.5 .
C4A C8A C8 117.67(19) .
C4A C8A C1 119.88(18) .
C8 C8A C1 122.4(2) .

loop_
_geom_bond_atom_site_label_1
_geom_bond_atom_site_label_2
_geom_bond_distance
_geom_bond_site_symmetry_2
Br1 C4 1.760(4) .
F1 C4 1.403(4) .
C1 C2 1.380(3) .
C1 C8A 1.435(3) .
C1 C1 1.489(4) 2_656
C2 C3 1.405(3) .
C2 H2 0.9500 .
C3 C4 1.351(3) .
C3 H3 0.9500 .
C4 C4A 1.414(3) .
C4A C5 1.415(3) .
C4A C8A 1.419(3) .
C5 C6 1.365(3) .
C5 H5 0.9500 .
C6 C7 1.401(3) .
C6 H6 0.9500 .
C7 C8 1.369(3) .
C7 H7 0.9500 .
C8 C8A 1.420(3) .
C8 H8 0.9500 .

loop_
_geom_torsion_atom_site_label_1
_geom_torsion_atom_site_label_2
_geom_torsion_atom_site_label_3
_geom_torsion_atom_site_label_4
_geom_torsion
_geom_torsion_site_symmetry_1
C8A C1 C2 C3 -2.0(3) .
C1 C1 C2 C3 179.73(19) 2_656
C1 C2 C3 C4 0.4(3) .
C2 C3 C4 F1 -179.3(2) .
C2 C3 C4 C4A 1.4(3) .
C2 C3 C4 Br1 -171.2(2) .
C3 C4 C4A C5 177.27(19) .
F1 C4 C4A C5 -2.1(3) .
Br1 C4 C4A C5 -11.2(3) .
C3 C4 C4A C8A -1.4(3) .
F1 C4 C4A C8A 179.2(2) .
Br1 C4 C4A C8A 170.1(2) .
C4 C4A C5 C6 -177.86(19) .
C8A C4A C5 C6 0.8(3) .
C4A C5 C6 C7 -0.1(3) .
C5 C6 C7 C8 -0.5(3) .
C6 C7 C8 C8A 0.4(3) .
C4 C4A C8A C8 177.89(17) .
C5 C4A C8A C8 -0.8(3) .
C4 C4A C8A C1 -0.3(3) .
C5 C4A C8A C1 -178.99(17) .
C7 C8 C8A C4A 0.2(3) .
C7 C8 C8A C1 178.36(18) .
C2 C1 C8A C4A 1.9(3) .
C1 C1 C8A C4A -179.87(18) 2_656
C2 C1 C8A C8 -176.16(18) .
C1 C1 C8A C8 2.0(3) 2_656
